data_9001894
loop_
_publ_author_name
'Tribaudino, M.'
'Benna, P.'
'Bruno, E.'

_publ_section_title
;Structural variations induced by thermal treatment in lead feldspar
 (PbAl2Si2O8) Sample: PbF_L1h, split Pb site
;
_journal_name_full 'American Mineralogist'
_journal_page_first 159
_journal_page_last 166
_journal_volume 83
_journal_year 1998
_chemical_formula_sum 'Al O4 Pb0.5 Si'
_chemical_name_mineral Feldspar
_space_group_IT_number 15
_symmetry_space_group_name_Hall '-I 2yc'
_symmetry_space_group_name_H-M 'I 1 2/c 1'
_cell_angle_alpha 90
_cell_angle_beta 115.27
_cell_angle_gamma 90
_cell_formula_units_Z 16
_cell_length_a 8.395
_cell_length_b 13.081
_cell_length_c 14.343
_cell_volume 1424.351
_database_code_amcsd 0001954
_exptl_crystal_density_diffrn 4.153
_cod_original_cell_volume 1424.352
_cod_original_formula_sum 'Pb.5 (Al Si) O4'
_cod_database_code 9001894

loop_
_symmetry_equiv_pos_as_xyz
x,y,z
1/2+x,1/2+y,1/2+z
x,-y,1/2+z
1/2+x,1/2-y,+z
-x,y,1/2-z
1/2-x,1/2+y,-z
-x,-y,-z
1/2-x,1/2-y,1/2-z

loop_
_atom_site_aniso_label
_atom_site_aniso_U_11
_atom_site_aniso_U_22
_atom_site_aniso_U_33
_atom_site_aniso_U_12
_atom_site_aniso_U_13
_atom_site_aniso_U_23
Pb* 0.01300 0.02700 0.01500 -0.00700 0.00400 0.00000
Pb** 0.02600 0.11900 0.04400 0.00900 0.02200 -0.00300
Al1o 0.01400 0.01400 0.00600 -0.00300 0.00600 -0.00100
Si1o 0.01400 0.01400 0.00600 -0.00300 0.00600 -0.00100
Al1z 0.01300 0.01300 0.00900 -0.00300 0.00800 -0.00100
Si1z 0.01300 0.01300 0.00900 -0.00300 0.00800 -0.00100
Al2o 0.01300 0.01000 0.00800 0.00000 0.00700 0.00000
Si2o 0.01300 0.01000 0.00800 0.00000 0.00700 0.00000
Al2z 0.01200 0.01100 0.00900 0.00100 0.00700 0.00100
Si2z 0.01200 0.01100 0.00900 0.00100 0.00700 0.00100
OA(1) 0.02700 0.02100 0.00900 -0.00200 0.01200 -0.00200
OA(2) 0.01500 0.01100 0.02200 -0.00200 0.00900 0.00000
OB(o) 0.01400 0.01900 0.02300 0.00400 0.01200 -0.00100
OB(Z) 0.01400 0.02200 0.03100 -0.00100 0.01700 0.00300
OC(O) 0.02100 0.01700 0.01900 -0.00200 0.01000 -0.00200
OC(Z) 0.01800 0.01800 0.02000 -0.00300 0.01000 0.00400
OD(o) 0.02100 0.02800 0.01100 0.00300 0.00800 0.00500
OD(Z) 0.01800 0.01800 0.01500 0.00400 0.00400 0.00400

loop_
_atom_site_label
_atom_site_fract_x
_atom_site_fract_y
_atom_site_fract_z
_atom_site_occupancy
_atom_site_type_symbol
_atom_site_attached_hydrogens
Pb* 0.26990 -0.01110 0.07360 0.60000 Pb 0
Pb** 0.27580 -0.00290 0.07040 0.40000 Pb 0
Al1o 0.00780 0.17600 0.10910 0.07500 Al 0
Si1o 0.00780 0.17600 0.10910 0.92500 Si 0
Al1z 0.00220 0.17970 0.61640 0.92500 Al 0
Si1z 0.00220 0.17970 0.61640 0.07500 Si 0
Al2o 0.69480 0.12010 0.17110 0.92500 Al 0
Si2o 0.69480 0.12010 0.17110 0.07500 Si 0
Al2z 0.68730 0.11400 0.67490 0.07500 Al 0
Si2z 0.68730 0.11400 0.67490 0.92500 Si 0
OA(1) 0.00520 0.13420 0.00090 1.00000 O 0
OA(2) 0.59440 -0.00050 0.14590 1.00000 O 0
OB(o) 0.82560 0.12890 0.10600 1.00000 O 0
OB(Z) 0.81370 0.13010 0.61830 1.00000 O 0
OC(O) 0.01890 0.29870 0.12190 1.00000 O 0
OC(Z) 0.01900 0.31080 0.63230 1.00000 O 0
OD(o) 0.18450 0.12330 0.19570 1.00000 O 0
OD(Z) 0.20210 0.12100 0.70110 1.00000 O 0

loop_
_cod_changelog_entry_id
_cod_changelog_entry_author
_cod_changelog_entry_date
_cod_changelog_entry_text
1
;cod-tools version 3.8.0
Id: cif_guess_AMCSD_atom_types 9581 2023-05-17 12:35:41Z saulius
;
2023-05-23T09:16:18+03:00
;Derived atom types and hydrogen counts
from atom names that follow the AMCSD naming convention
(Wat == water, O-H == hydroxyl).
;
2
;cod-tools version 3.10.1
Id: cif_fix_AMCSD_aniso_labels 10200 2024-08-01 14:09:44Z saulius
;
2024-08-02T12:20:07+03:00
;Changed the following '_atom_site_aniso_label' values:
'Pb'' -> 'Pb*'
;

loop_
_cod_related_entry_id
_cod_related_entry_database
_cod_related_entry_code
1 AMCSD 0001954
